data_4128218
loop_
_publ_author_name
'P\'erez-Estrada, Salvador'
'Rodr\'iguez-Molina, Braulio'
'Maverick, Emily F.'
'Khan, Saeed I.'
'Garcia-Garibay, Miguel A'

_publ_section_title
;
 Throwing in a Monkey Wrench to Test and Determine Geared Motion in the
 Dynamics of a Crystalline One-Dimensional (1D) Columnar Rotor Array.
;
_journal_issue 6
_journal_name_full 'Journal of the American Chemical Society'
_journal_page_first 2413
_journal_page_last 2420
_journal_paper_doi 10.1021/jacs.8b11385
_journal_volume 141
_journal_year 2019
_chemical_absolute_configuration ' by relation to a reference structure (mestranol)'
_chemical_formula_moiety 'C48 H53.60 F0.40 O4'
_chemical_formula_sum 'C48 H53.6 F0.4 O4'
_chemical_formula_weight 702.11
_chemical_melting_point 500(2)
_chemical_name_common
'Solid solution 1(1-x)2x, x=0.2 where 1 is the mestranol rotor and 2 is the difluoromestranol rotor'
_chemical_name_systematic
'Solid solution of (8R,8'R,9S,9'S,13S,13'S,14S,14'S,17S,17'S)-17,17'-(1,4-phenylenebis(ethyne-2,1-diyl))bis(3-methoxy-13-methyl-7,8,9,11,12,13,14,15,16,17-decahydro-6H-cyclopenta[a]phenanthren-17-ol (80%) and solute, same compound containing 2,3-difluorophenylene, (20%)'
_space_group_crystal_system trigonal
_space_group_IT_number 145
_space_group_name_Hall 'P 32'
_space_group_name_H-M_alt 'P 32'
_symmetry_space_group_name_Hall 'P 32'
_symmetry_space_group_name_H-M 'P 32'
_atom_sites_solution_hydrogens geom
_audit_creation_method SHELXL-2014/6
_audit_update_record
;
2018-12-14 deposited with the CCDC.
2019-01-18 downloaded from the CCDC.
;
_cell_angle_alpha 90
_cell_angle_beta 90
_cell_angle_gamma 120
_cell_formula_units_Z 3
_cell_length_a 14.758(4)
_cell_length_b 14.758(4)
_cell_length_c 14.683(4)
_cell_measurement_reflns_used 5501
_cell_measurement_temperature 100(2)
_cell_measurement_theta_max 24.98
_cell_measurement_theta_min 3.92
_cell_volume 2769.5(13)
_computing_cell_refinement 'Bruker SAINT'
_computing_data_collection 'Bruker APEX2'
_computing_data_reduction 'Bruker Saint'
_computing_molecular_graphics 'SHELXL-2014/6 (Sheldrick, 2014)'
_computing_publication_material 'SHELXL-2014/6 (Sheldrick, 2014)'
_computing_structure_refinement 'SHELXL-2014/6 (Sheldrick, 2014)'
_computing_structure_solution 'SHELXS-97 (Sheldrick, 2008)'
_diffrn_ambient_temperature 100(2)
_diffrn_measured_fraction_theta_full 0.997
_diffrn_measured_fraction_theta_max 0.997
_diffrn_measurement_device_type 'Bruker APEX-II CCD'
_diffrn_measurement_method '\f and \w scans'
_diffrn_radiation_type MoK\a
_diffrn_radiation_wavelength 0.71073
_diffrn_reflns_av_R_equivalents 0.0561
_diffrn_reflns_av_unetI/netI 0.0558
_diffrn_reflns_Laue_measured_fraction_full 0.997
_diffrn_reflns_Laue_measured_fraction_max 0.997
_diffrn_reflns_limit_h_max 19
_diffrn_reflns_limit_h_min -19
_diffrn_reflns_limit_k_max 19
_diffrn_reflns_limit_k_min -19
_diffrn_reflns_limit_l_max 19
_diffrn_reflns_limit_l_min -19
_diffrn_reflns_number 35625
_diffrn_reflns_point_group_measured_fraction_full 0.997
_diffrn_reflns_point_group_measured_fraction_max 0.995
_diffrn_reflns_theta_full 25.242
_diffrn_reflns_theta_max 28.407
_diffrn_reflns_theta_min 3.915
_diffrn_source 'fine-focus sealed tube'
_exptl_absorpt_coefficient_mu 0.080
_exptl_absorpt_correction_T_max 0.9921
_exptl_absorpt_correction_T_min 0.9146
_exptl_absorpt_correction_type multi-scan
_exptl_absorpt_process_details 'Sadabs (Bruker)'
_exptl_crystal_colour colorless
_exptl_crystal_density_diffrn 1.263
_exptl_crystal_description platelet
_exptl_crystal_F_000 1132
_exptl_crystal_size_max 0.300
_exptl_crystal_size_mid 0.150
_exptl_crystal_size_min 0.100
_refine_diff_density_max 0.396
_refine_diff_density_min -0.457
_refine_diff_density_rms 0.045
_refine_ls_abs_structure_details
;
 Flack x determined using 2918 quotients [(I+)-(I-)]/[(I+)+(I-)]
 (Parsons, Flack and Wagner, Acta Cryst. B69 (2013) 249-259).
;
_refine_ls_abs_structure_Flack 0.4(5)
_refine_ls_extinction_method none
_refine_ls_goodness_of_fit_ref 1.047
_refine_ls_hydrogen_treatment constr
_refine_ls_matrix_type full
_refine_ls_number_parameters 528
_refine_ls_number_reflns 9256
_refine_ls_number_restraints 24
_refine_ls_restrained_S_all 1.073
_refine_ls_R_factor_all 0.0712
_refine_ls_R_factor_gt 0.0509
_refine_ls_shift/su_max 0.000
_refine_ls_shift/su_mean 0.000
_refine_ls_structure_factor_coef Fsqd
_refine_ls_weighting_details 'w=1/[\s^2^(Fo^2^)+(0.0488P)^2^+0.5565P] where P=(Fo^2^+2Fc^2^)/3'
_refine_ls_weighting_scheme calc
_refine_ls_wR_factor_gt 0.1082
_refine_ls_wR_factor_ref 0.1190
_reflns_Friedel_coverage 0.995
_reflns_Friedel_fraction_full 0.997
_reflns_Friedel_fraction_max 0.992
_reflns_number_gt 7279
_reflns_number_total 9256
_reflns_threshold_expression 'I > 2\s(I)'
_cod_data_source_file ja8b11385_si_003.cif
_cod_data_source_block gg2711s
_cod_depositor_comments
;
The following automatic conversions were performed:

'_chemical_melting_point' value '225-229 \%C' was changed to '500(2)'
- it was converted from degrees Celsius(C) to Kelvins(K), the average
value was taken and precision was estimated.

Automatic conversion script
Id: cif_fix_values 4973 2017-02-22 13:04:09Z antanas 
;
_cod_original_cell_volume 2769.7(15)
_cod_original_formula_sum 'C48 H53.60 F0.40 O4'
_cod_database_code 4128218
_shelx_space_group_comment
;
The symmetry employed for this shelxl refinement is uniquely defined
by the following loop, which should always be used as a source of
symmetry information in preference to the above space-group names.
They are only intended as comments.
;
_shelx_estimated_absorpt_t_min 0.976
_shelx_estimated_absorpt_t_max 0.992
_shelxl_version_number 2014/6

loop_
_space_group_symop_operation_xyz
'x, y, z'
'-y, x-y, z+2/3'
'-x+y, -x, z+1/3'

loop_
_atom_site_label
_atom_site_type_symbol
_atom_site_fract_x
_atom_site_fract_y
_atom_site_fract_z
_atom_site_U_iso_or_equiv
_atom_site_adp_type
_atom_site_occupancy
_atom_site_site_symmetry_order
_atom_site_calc_flag
_atom_site_refinement_flags_posn
_atom_site_refinement_flags_adp
_atom_site_refinement_flags_occupancy
_atom_site_disorder_assembly
_atom_site_disorder_group
O1 O 1.44432(17) 1.09482(17) 0.89289(15) 0.0273(5) Uani 1 1 d . . . . .
H1 H 1.3920 1.0347 0.8988 0.041 Uiso 1 1 calc R U . . .
O2 O 1.4358(2) 1.2278(2) 0.15854(16) 0.0366(6) Uani 1 1 d . . . . .
O3 O 0.56061(17) 0.92168(18) 0.97078(17) 0.0322(5) Uani 1 1 d . . . . .
H3 H 0.6131 0.9822 0.9707 0.048 Uiso 1 1 calc R U . . .
O4 O 0.5995(2) 0.7399(2) 0.24195(18) 0.0449(7) Uani 1 1 d . . . . .
C1 C 1.3440(3) 1.1031(3) 0.3816(2) 0.0293(7) Uani 1 1 d . . . . .
H1A H 1.2984 1.0363 0.4071 0.035 Uiso 1 1 calc R U . . .
C2 C 1.3531(3) 1.1123(3) 0.2877(2) 0.0308(7) Uani 1 1 d . . . . .
H2 H 1.3144 1.0530 0.2497 0.037 Uiso 1 1 calc R U . . .
C3 C 1.4194(3) 1.2094(3) 0.2503(2) 0.0291(7) Uani 1 1 d . . . . .
C4 C 1.4743(3) 1.2956(3) 0.3067(2) 0.0279(7) Uani 1 1 d . . . . .
H4 H 1.5196 1.3621 0.2805 0.034 Uiso 1 1 calc R U . . .
C5 C 1.4640(2) 1.2860(2) 0.4011(2) 0.0253(6) Uani 1 1 d . . . . .
C6 C 1.3990(2) 1.1879(2) 0.4404(2) 0.0239(6) Uani 1 1 d . . . . .
C7 C 1.3854(2) 1.1736(2) 0.5430(2) 0.0229(6) Uani 1 1 d . . . . .
H7 H 1.3175 1.1697 0.5582 0.027 Uiso 1 1 calc R U . . .
C8 C 1.3768(3) 1.0709(2) 0.5763(2) 0.0272(7) Uani 1 1 d . . . . .
H8A H 1.4415 1.0703 0.5597 0.033 Uiso 1 1 calc R U . . .
H8B H 1.3175 1.0115 0.5449 0.033 Uiso 1 1 calc R U . . .
C9 C 1.3602(3) 1.0561(2) 0.6799(2) 0.0263(7) Uani 1 1 d . . . . .
H9A H 1.2895 1.0435 0.6953 0.032 Uiso 1 1 calc R U . . .
H9B H 1.3642 0.9938 0.6988 0.032 Uiso 1 1 calc R U . . .
C10 C 1.4413(2) 1.1509(2) 0.7319(2) 0.0219(6) Uani 1 1 d . . . . .
C11 C 1.4183(2) 1.1561(2) 0.8344(2) 0.0225(6) Uani 1 1 d . . . . .
C12 C 1.4912(2) 1.2731(2) 0.8572(2) 0.0262(7) Uani 1 1 d . . . . .
H12A H 1.5582 1.2844 0.8827 0.031 Uiso 1 1 calc R U . . .
H12B H 1.4578 1.2969 0.9025 0.031 Uiso 1 1 calc R U . . .
C13 C 1.5105(3) 1.3341(3) 0.7667(2) 0.0291(7) Uani 1 1 d . . . . .
H13A H 1.4883 1.3871 0.7719 0.035 Uiso 1 1 calc R U . . .
H13B H 1.5854 1.3697 0.7497 0.035 Uiso 1 1 calc R U . . .
C14 C 1.4435(2) 1.2502(2) 0.6961(2) 0.0212(6) Uani 1 1 d . . . . .
H14 H 1.3707 1.2378 0.7021 0.025 Uiso 1 1 calc R U . . .
C15 C 1.4707(2) 1.2676(2) 0.5952(2) 0.0221(6) Uani 1 1 d . . . . .
H15 H 1.5384 1.2687 0.5862 0.027 Uiso 1 1 calc R U . . .
C16 C 1.4826(3) 1.3684(2) 0.5561(2) 0.0265(7) Uani 1 1 d . . . . .
H16A H 1.5319 1.4285 0.5940 0.032 Uiso 1 1 calc R U . . .
H16B H 1.4141 1.3654 0.5565 0.032 Uiso 1 1 calc R U . . .
C17 C 1.5240(3) 1.3827(2) 0.4587(2) 0.0298(7) Uani 1 1 d . . . . .
H17A H 1.5200 1.4413 0.4300 0.036 Uiso 1 1 calc R U . . .
H17B H 1.5985 1.4017 0.4605 0.036 Uiso 1 1 calc R U . . .
C18 C 0.5966(3) 0.7672(3) 0.3314(3) 0.0367(8) Uani 1 1 d . . . . .
C19 C 0.5358(3) 0.6858(3) 0.3901(3) 0.0356(8) Uani 1 1 d . . . . .
H19 H 0.4960 0.6168 0.3666 0.043 Uiso 1 1 calc R U . . .
C20 C 0.5319(3) 0.7028(3) 0.4823(3) 0.0316(7) Uani 1 1 d . . . . .
C21 C 0.4604(3) 0.6117(3) 0.5433(3) 0.0343(8) Uani 1 1 d . . . . .
H21A H 0.4600 0.5480 0.5215 0.041 Uiso 1 1 calc R U . . .
H21B H 0.3883 0.5994 0.5379 0.041 Uiso 1 1 calc R U . . .
C22 C 0.4922(3) 0.6285(2) 0.6432(3) 0.0322(8) Uani 1 1 d . . . . .
H22A H 0.4359 0.5727 0.6803 0.039 Uiso 1 1 calc R U . . .
H22B H 0.5564 0.6240 0.6514 0.039 Uiso 1 1 calc R U . . .
C23 C 0.5120(2) 0.7348(2) 0.6760(2) 0.0279(7) Uani 1 1 d . . . . .
H23 H 0.4470 0.7386 0.6659 0.034 Uiso 1 1 calc R U . . .
C24 C 0.5411(2) 0.7555(2) 0.7760(2) 0.0272(7) Uani 1 1 d . . . . .
H24 H 0.6108 0.7603 0.7821 0.033 Uiso 1 1 calc R U . . .
C25 C 0.4702(3) 0.6765(3) 0.8482(2) 0.0320(7) Uani 1 1 d . . . . .
H25A H 0.4830 0.6169 0.8525 0.038 Uiso 1 1 calc R U . . .
H25B H 0.3954 0.6495 0.8339 0.038 Uiso 1 1 calc R U . . .
C26 C 0.5016(3) 0.7406(3) 0.9374(2) 0.0320(7) Uani 1 1 d . . . . .
H26A H 0.5348 0.7138 0.9799 0.038 Uiso 1 1 calc R U . . .
H26B H 0.4390 0.7354 0.9674 0.038 Uiso 1 1 calc R U . . .
C27 C 0.5795(2) 0.8556(3) 0.9120(2) 0.0277(7) Uani 1 1 d . . . . .
C28 C 0.5557(2) 0.8603(2) 0.8093(2) 0.0255(6) Uani 1 1 d . . . . .
C29 C 0.6405(3) 0.9487(2) 0.7531(2) 0.0292(7) Uani 1 1 d . . . . .
H29A H 0.7089 0.9548 0.7672 0.035 Uiso 1 1 calc R U . . .
H29B H 0.6444 1.0154 0.7703 0.035 Uiso 1 1 calc R U . . .
C30 C 0.6196(3) 0.9308(2) 0.6506(2) 0.0301(7) Uani 1 1 d . . . . .
H30A H 0.6801 0.9861 0.6168 0.036 Uiso 1 1 calc R U . . .
H30B H 0.5573 0.9363 0.6349 0.036 Uiso 1 1 calc R U . . .
C31 C 0.6014(3) 0.8232(2) 0.6208(2) 0.0288(7) Uani 1 1 d . . . . .
H31 H 0.6662 0.8221 0.6390 0.035 Uiso 1 1 calc R U . . .
C32 C 0.5914(2) 0.8043(3) 0.5186(2) 0.0294(7) Uani 1 1 d . . . . .
C33 C 0.6472(3) 0.8856(3) 0.4565(3) 0.0380(9) Uani 1 1 d . . . . .
H33 H 0.6846 0.9553 0.4789 0.046 Uiso 1 1 calc R U . . .
C34 C 0.6503(3) 0.8692(3) 0.3637(3) 0.0406(9) Uani 1 1 d . . . . .
H34 H 0.6882 0.9263 0.3234 0.049 Uiso 1 1 calc R U . . .
C35 C 0.6898(3) 0.8821(3) 0.9230(2) 0.0292(7) Uani 1 1 d . . . . .
C36 C 0.7817(3) 0.9132(3) 0.9259(3) 0.0332(7) Uani 1 1 d . . . . .
C37 C 0.8916(2) 0.9544(2) 0.9152(2) 0.0332(8) Uani 1 1 d D . . . .
C38 C 0.9521(4) 0.9206(5) 0.9605(4) 0.0340(17) Uani 0.44 1 d D . P A 1
H38 H 0.9186 0.8629 1.0011 0.041 Uiso 0.44 1 calc R U P A 1
C39 C 1.0598(4) 0.9680(4) 0.9487(4) 0.0300(16) Uani 0.44 1 d D . P A 1
H39 H 1.0999 0.9469 0.9842 0.036 Uiso 0.44 1 calc R U P A 1
C40 C 1.1075(2) 1.0467(2) 0.88409(18) 0.0341(8) Uani 1 1 d D . . . .
C41 C 1.0546(4) 1.0969(6) 0.8542(7) 0.049(2) Uani 0.44 1 d D . P A 1
H41 H 1.0908 1.1625 0.8239 0.058 Uiso 0.44 1 calc R U P A 1
C42 C 0.9475(4) 1.0491(4) 0.8695(6) 0.043(2) Uani 0.44 1 d D . P A 1
H42 H 0.9109 1.0825 0.8478 0.051 Uiso 0.44 1 calc R U P A 1
C38A C 0.9638(3) 1.0410(5) 0.9639(4) 0.076(3) Uani 0.56 1 d D . P A 2
H38A H 0.9394 1.0747 1.0040 0.091 Uiso 0.36 1 calc R U P A 2
C39A C 1.0707(4) 1.0800(6) 0.9561(4) 0.061(2) Uani 0.56 1 d D . P A 2
H39A H 1.1178 1.1288 0.9992 0.073 Uiso 0.36 1 calc R U P A 2
C41A C 1.0351(3) 0.9595(4) 0.8350(4) 0.0426(17) Uani 0.56 1 d D . P A 2
H41A H 1.0600 0.9294 0.7917 0.051 Uiso 0.56 1 calc R U P A 2
C42A C 0.9277(3) 0.9149(5) 0.8470(3) 0.0403(16) Uani 0.56 1 d D . P A 2
H42A H 0.8800 0.8587 0.8095 0.048 Uiso 0.56 1 calc R U P A 2
F1 F 0.9306(7) 1.0498(8) 1.0500(7) 0.038(2) Uani 0.2 1 d . . P B 3
F2 F 1.1356(7) 1.1398(7) 1.0132(7) 0.039(3) Uani 0.2 1 d . . P C 3
C43 C 1.2177(3) 1.0921(3) 0.8680(2) 0.0308(7) Uani 1 1 d . . . . .
C44 C 1.3077(2) 1.1244(3) 0.8505(2) 0.0259(7) Uani 1 1 d . . . . .
C45 C 1.5485(3) 1.1583(3) 0.7244(2) 0.0287(7) Uani 1 1 d . . . . .
H45A H 1.5470 1.1000 0.7576 0.034 Uiso 1 1 calc R U . . .
H45B H 1.6022 1.2247 0.7507 0.034 Uiso 1 1 calc R U . . .
H45C H 1.5647 1.1550 0.6602 0.034 Uiso 1 1 calc R U . . .
C46 C 1.3741(4) 1.1440(3) 0.0982(3) 0.0505(11) Uani 1 1 d . . . . .
H46A H 1.3936 1.1676 0.0352 0.061 Uiso 1 1 calc R U . . .
H46B H 1.3861 1.0856 0.1103 0.061 Uiso 1 1 calc R U . . .
H46C H 1.2999 1.1211 0.1075 0.061 Uiso 1 1 calc R U . . .
C47 C 0.4539(3) 0.8647(3) 0.8035(3) 0.0319(7) Uani 1 1 d . . . . .
H47A H 0.4638 0.9282 0.8338 0.038 Uiso 1 1 calc R U . . .
H47B H 0.3973 0.8030 0.8335 0.038 Uiso 1 1 calc R U . . .
H47C H 0.4359 0.8657 0.7394 0.038 Uiso 1 1 calc R U . . .
C48 C 0.6410(3) 0.8214(3) 0.1767(3) 0.0416(9) Uani 1 1 d . . . . .
H48A H 0.5981 0.8550 0.1749 0.050 Uiso 1 1 calc R U . . .
H48B H 0.6406 0.7923 0.1166 0.050 Uiso 1 1 calc R U . . .
H48C H 0.7129 0.8732 0.1934 0.050 Uiso 1 1 calc R U . . .

loop_
_atom_site_aniso_label
_atom_site_aniso_U_11
_atom_site_aniso_U_22
_atom_site_aniso_U_33
_atom_site_aniso_U_23
_atom_site_aniso_U_13
_atom_site_aniso_U_12
O1 0.0252(12) 0.0306(12) 0.0265(11) 0.0018(9) -0.0009(9) 0.0142(10)
O2 0.0541(16) 0.0394(14) 0.0250(12) 0.0068(10) 0.0073(11) 0.0299(13)
O3 0.0255(12) 0.0294(12) 0.0416(13) 0.0000(10) 0.0068(10) 0.0137(10)
O4 0.0489(16) 0.0399(15) 0.0431(15) -0.0142(12) -0.0062(12) 0.0202(13)
C1 0.0339(18) 0.0230(16) 0.0294(17) 0.0009(13) -0.0018(14) 0.0130(14)
C2 0.0414(19) 0.0274(17) 0.0263(16) -0.0031(13) -0.0045(14) 0.0193(16)
C3 0.0372(18) 0.0351(18) 0.0246(16) 0.0049(13) 0.0040(13) 0.0254(16)
C4 0.0286(17) 0.0276(17) 0.0316(16) 0.0094(13) 0.0084(14) 0.0170(14)
C5 0.0225(15) 0.0250(16) 0.0304(16) 0.0033(13) 0.0029(12) 0.0134(13)
C6 0.0244(15) 0.0235(15) 0.0256(15) 0.0007(12) 0.0010(12) 0.0133(13)
C7 0.0237(15) 0.0201(15) 0.0237(15) 0.0003(11) 0.0003(12) 0.0101(13)
C8 0.0344(17) 0.0179(14) 0.0231(15) -0.0017(12) 0.0035(13) 0.0085(13)
C9 0.0329(17) 0.0210(15) 0.0215(15) -0.0007(12) 0.0011(13) 0.0109(14)
C10 0.0185(14) 0.0204(14) 0.0259(15) -0.0008(12) 0.0029(12) 0.0090(12)
C11 0.0210(15) 0.0248(15) 0.0223(14) -0.0020(12) 0.0007(11) 0.0120(13)
C12 0.0252(16) 0.0258(16) 0.0248(16) -0.0060(12) -0.0023(12) 0.0108(13)
C13 0.0319(17) 0.0221(16) 0.0311(17) -0.0045(13) -0.0020(14) 0.0117(14)
C14 0.0209(14) 0.0185(14) 0.0247(14) -0.0029(12) -0.0018(12) 0.0103(12)
C15 0.0199(14) 0.0203(14) 0.0254(15) -0.0006(12) 0.0010(12) 0.0095(12)
C16 0.0295(17) 0.0187(15) 0.0310(16) 0.0001(12) -0.0012(13) 0.0118(13)
C17 0.0298(17) 0.0211(16) 0.0356(17) 0.0059(13) 0.0018(14) 0.0105(14)
C18 0.0321(18) 0.038(2) 0.0401(19) -0.0135(16) -0.0061(15) 0.0172(16)
C19 0.0288(18) 0.0270(17) 0.049(2) -0.0125(16) -0.0104(16) 0.0127(15)
C20 0.0206(16) 0.0238(16) 0.051(2) -0.0043(14) -0.0025(14) 0.0116(14)
C21 0.0261(17) 0.0204(16) 0.056(2) -0.0045(15) -0.0031(15) 0.0113(14)
C22 0.0252(17) 0.0195(16) 0.050(2) -0.0012(14) -0.0011(14) 0.0096(13)
C23 0.0198(15) 0.0193(15) 0.0445(19) -0.0013(13) 0.0003(13) 0.0097(13)
C24 0.0183(15) 0.0200(15) 0.0444(19) 0.0025(14) 0.0032(13) 0.0104(13)
C25 0.0254(17) 0.0212(16) 0.047(2) 0.0044(14) 0.0030(14) 0.0099(14)
C26 0.0234(16) 0.0274(17) 0.042(2) 0.0088(15) 0.0067(14) 0.0100(14)
C27 0.0196(15) 0.0239(16) 0.0396(18) 0.0022(13) 0.0044(13) 0.0109(13)
C28 0.0194(15) 0.0196(15) 0.0371(17) 0.0025(13) 0.0020(13) 0.0094(12)
C29 0.0254(16) 0.0154(15) 0.0432(19) 0.0008(13) 0.0026(14) 0.0074(13)
C30 0.0315(17) 0.0196(15) 0.0376(18) -0.0017(13) 0.0034(14) 0.0115(14)
C31 0.0252(16) 0.0203(15) 0.0408(19) -0.0039(13) 0.0017(14) 0.0113(13)
C32 0.0233(16) 0.0219(16) 0.0408(19) -0.0067(13) -0.0002(14) 0.0098(13)
C33 0.0315(19) 0.0258(17) 0.048(2) -0.0092(15) 0.0034(16) 0.0077(15)
C34 0.036(2) 0.034(2) 0.044(2) -0.0043(16) 0.0026(16) 0.0113(17)
C35 0.0262(16) 0.0254(17) 0.0354(18) 0.0037(13) 0.0032(13) 0.0124(14)
C36 0.0238(17) 0.0285(18) 0.047(2) 0.0009(15) 0.0011(15) 0.0125(14)
C37 0.0228(16) 0.0341(19) 0.045(2) 0.0036(15) 0.0024(14) 0.0161(15)
C38 0.036(4) 0.043(5) 0.030(4) 0.001(3) -0.002(3) 0.025(4)
C39 0.025(4) 0.037(4) 0.034(4) 0.004(3) 0.003(3) 0.020(3)
C40 0.0217(16) 0.045(2) 0.0356(18) 0.0068(15) 0.0026(13) 0.0169(16)
C41 0.031(5) 0.039(5) 0.070(7) 0.017(4) 0.008(4) 0.013(4)
C42 0.029(4) 0.042(5) 0.061(6) 0.011(4) 0.005(4) 0.021(4)
C38A 0.024(4) 0.081(6) 0.105(8) -0.056(6) 0.008(4) 0.014(4)
C39A 0.027(4) 0.066(5) 0.083(6) -0.038(5) 0.000(4) 0.018(4)
C41A 0.030(3) 0.056(4) 0.036(3) -0.007(3) 0.006(3) 0.017(3)
C42A 0.024(3) 0.041(4) 0.039(4) -0.004(3) 0.000(3) 0.004(3)
F1 0.026(5) 0.053(6) 0.038(5) -0.022(5) 0.001(4) 0.022(5)
F2 0.013(4) 0.027(5) 0.054(6) -0.023(5) 0.006(4) -0.008(4)
C43 0.0265(17) 0.0385(19) 0.0276(16) 0.0018(14) 0.0013(13) 0.0164(15)
C44 0.0255(16) 0.0300(17) 0.0215(15) -0.0022(12) -0.0007(12) 0.0133(14)
C45 0.0281(17) 0.0318(17) 0.0306(17) 0.0044(13) 0.0071(13) 0.0181(14)
C46 0.080(3) 0.050(2) 0.0258(18) -0.0024(17) -0.0029(19) 0.036(2)
C47 0.0257(17) 0.0273(17) 0.045(2) 0.0013(14) 0.0009(15) 0.0150(14)
C48 0.044(2) 0.048(2) 0.040(2) -0.0145(18) -0.0117(17) 0.0277(19)

loop_
_atom_type_symbol
_atom_type_description
_atom_type_scat_dispersion_real
_atom_type_scat_dispersion_imag
_atom_type_scat_source
C C 0.0033 0.0016 'International Tables Vol C Tables 4.2.6.8 and 6.1.1.4'
H H 0.0000 0.0000 'International Tables Vol C Tables 4.2.6.8 and 6.1.1.4'
O O 0.0106 0.0060 'International Tables Vol C Tables 4.2.6.8 and 6.1.1.4'
F F 0.0171 0.0103 'International Tables Vol C Tables 4.2.6.8 and 6.1.1.4'

loop_
_geom_angle_atom_site_label_1
_geom_angle_atom_site_label_2
_geom_angle_atom_site_label_3
_geom_angle
C11 O1 H1 109.5
C3 O2 C46 117.9(3)
C27 O3 H3 109.5
C18 O4 C48 117.4(3)
C2 C1 C6 122.9(3)
C2 C1 H1A 118.6
C6 C1 H1A 118.6
C3 C2 C1 118.7(3)
C3 C2 H2 120.6
C1 C2 H2 120.6
O2 C3 C2 124.0(3)
O2 C3 C4 116.1(3)
C2 C3 C4 119.9(3)
C3 C4 C5 121.1(3)
C3 C4 H4 119.5
C5 C4 H4 119.5
C4 C5 C6 120.0(3)
C4 C5 C17 118.7(3)
C6 C5 C17 121.4(3)
C1 C6 C5 117.4(3)
C1 C6 C7 120.7(3)
C5 C6 C7 121.8(3)
C6 C7 C15 112.2(2)
C6 C7 C8 113.1(2)
C15 C7 C8 111.1(2)
C6 C7 H7 106.6
C15 C7 H7 106.6
C8 C7 H7 106.6
C7 C8 C9 112.5(2)
C7 C8 H8A 109.1
C9 C8 H8A 109.1
C7 C8 H8B 109.1
C9 C8 H8B 109.1
H8A C8 H8B 107.8
C10 C9 C8 111.7(3)
C10 C9 H9A 109.3
C8 C9 H9A 109.3
C10 C9 H9B 109.3
C8 C9 H9B 109.3
H9A C9 H9B 107.9
C9 C10 C45 109.8(3)
C9 C10 C14 109.7(2)
C45 C10 C14 112.1(2)
C9 C10 C11 116.2(2)
C45 C10 C11 108.0(2)
C14 C10 C11 100.7(2)
O1 C11 C44 107.9(2)
O1 C11 C12 108.5(2)
C44 C11 C12 111.1(3)
O1 C11 C10 114.6(2)
C44 C11 C10 112.0(2)
C12 C11 C10 102.6(2)
C11 C12 C13 106.5(2)
C11 C12 H12A 110.4
C13 C12 H12A 110.4
C11 C12 H12B 110.4
C13 C12 H12B 110.4
H12A C12 H12B 108.6
C14 C13 C12 104.7(2)
C14 C13 H13A 110.8
C12 C13 H13A 110.8
C14 C13 H13B 110.8
C12 C13 H13B 110.8
H13A C13 H13B 108.9
C15 C14 C13 120.7(3)
C15 C14 C10 111.8(2)
C13 C14 C10 103.6(2)
C15 C14 H14 106.6
C13 C14 H14 106.6
C10 C14 H14 106.6
C16 C15 C14 115.1(2)
C16 C15 C7 109.7(2)
C14 C15 C7 107.8(2)
C16 C15 H15 108.0
C14 C15 H15 108.0
C7 C15 H15 108.0
C15 C16 C17 109.3(3)
C15 C16 H16A 109.8
C17 C16 H16A 109.8
C15 C16 H16B 109.8
C17 C16 H16B 109.8
H16A C16 H16B 108.3
C5 C17 C16 113.0(3)
C5 C17 H17A 109.0
C16 C17 H17A 109.0
C5 C17 H17B 109.0
C16 C17 H17B 109.0
H17A C17 H17B 107.8
O4 C18 C19 116.1(3)
O4 C18 C34 123.9(3)
C19 C18 C34 120.0(3)
C20 C19 C18 121.3(3)
C20 C19 H19 119.3
C18 C19 H19 119.3
C19 C20 C32 120.2(3)
C19 C20 C21 119.3(3)
C32 C20 C21 120.4(3)
C20 C21 C22 113.8(3)
C20 C21 H21A 108.8
C22 C21 H21A 108.8
C20 C21 H21B 108.8
C22 C21 H21B 108.8
H21A C21 H21B 107.7
C23 C22 C21 111.0(3)
C23 C22 H22A 109.4
C21 C22 H22A 109.4
C23 C22 H22B 109.4
C21 C22 H22B 109.4
H22A C22 H22B 108.0
C24 C23 C22 113.7(3)
C24 C23 C31 107.6(3)
C22 C23 C31 110.3(3)
C24 C23 H23 108.3
C22 C23 H23 108.3
C31 C23 H23 108.3
C23 C24 C28 113.3(3)
C23 C24 C25 119.9(3)
C28 C24 C25 104.2(3)
C23 C24 H24 106.2
C28 C24 H24 106.2
C25 C24 H24 106.2
C24 C25 C26 103.8(3)
C24 C25 H25A 111.0
C26 C25 H25A 111.0
C24 C25 H25B 111.0
C26 C25 H25B 111.0
H25A C25 H25B 109.0
C25 C26 C27 107.3(3)
C25 C26 H26A 110.2
C27 C26 H26A 110.2
C25 C26 H26B 110.2
C27 C26 H26B 110.2
H26A C26 H26B 108.5
O3 C27 C35 108.5(3)
O3 C27 C26 108.1(3)
C35 C27 C26 112.3(3)
O3 C27 C28 115.4(3)
C35 C27 C28 109.6(3)
C26 C27 C28 102.9(3)
C29 C28 C24 109.5(3)
C29 C28 C47 109.6(3)
C24 C28 C47 112.1(3)
C29 C28 C27 117.2(3)
C24 C28 C27 100.7(2)
C47 C28 C27 107.6(3)
C28 C29 C30 112.1(3)
C28 C29 H29A 109.2
C30 C29 H29A 109.2
C28 C29 H29B 109.2
C30 C29 H29B 109.2
H29A C29 H29B 107.9
C29 C30 C31 111.9(3)
C29 C30 H30A 109.2
C31 C30 H30A 109.2
C29 C30 H30B 109.2
C31 C30 H30B 109.2
H30A C30 H30B 107.9
C32 C31 C30 114.9(3)
C32 C31 C23 113.6(3)
C30 C31 C23 111.0(3)
C32 C31 H31 105.5
C30 C31 H31 105.5
C23 C31 H31 105.5
C33 C32 C20 116.9(3)
C33 C32 C31 121.6(3)
C20 C32 C31 121.4(3)
C34 C33 C32 123.0(3)
C34 C33 H33 118.5
C32 C33 H33 118.5
C33 C34 C18 118.3(4)
C33 C34 H34 120.8
C18 C34 H34 120.8
C36 C35 C27 172.5(4)
C35 C36 C37 171.3(4)
C38A C37 C42A 118.6(4)
C42 C37 C38 115.3(4)
C38A C37 C36 121.5(3)
C42 C37 C36 117.2(4)
C42A C37 C36 119.5(3)
C38 C37 C36 126.3(3)
C39 C38 C37 122.5(5)
C39 C38 H38 118.7
C37 C38 H38 118.7
C40 C39 C38 118.7(5)
C40 C39 H39 120.7
C38 C39 H39 120.7
C39 C40 C41 118.5(4)
C39A C40 C41A 117.8(4)
C39A C40 C43 120.9(3)
C39 C40 C43 119.1(3)
C41 C40 C43 120.4(3)
C41A C40 C43 120.9(3)
C42 C41 C40 118.5(5)
C42 C41 H41 120.7
C40 C41 H41 120.7
C37 C42 C41 122.8(5)
C37 C42 H42 118.6
C41 C42 H42 118.6
C37 C38A C39A 122.0(5)
C37 C38A H38A 119.0
C39A C38A H38A 119.0
C40 C39A C38A 118.8(5)
C40 C39A H39A 120.6
C38A C39A H39A 120.6
C42A C41A C40 122.6(5)
C42A C41A H41A 118.7
C40 C41A H41A 118.7
C37 C42A C41A 118.5(4)
C37 C42A H42A 120.7
C41A C42A H42A 120.7
C44 C43 C40 175.5(4)
C43 C44 C11 174.5(3)
C10 C45 H45A 109.5
C10 C45 H45B 109.5
H45A C45 H45B 109.5
C10 C45 H45C 109.5
H45A C45 H45C 109.5
H45B C45 H45C 109.5
O2 C46 H46A 109.5
O2 C46 H46B 109.5
H46A C46 H46B 109.5
O2 C46 H46C 109.5
H46A C46 H46C 109.5
H46B C46 H46C 109.5
C28 C47 H47A 109.5
C28 C47 H47B 109.5
H47A C47 H47B 109.5
C28 C47 H47C 109.5
H47A C47 H47C 109.5
H47B C47 H47C 109.5
O4 C48 H48A 109.5
O4 C48 H48B 109.5
H48A C48 H48B 109.5
O4 C48 H48C 109.5
H48A C48 H48C 109.5
H48B C48 H48C 109.5

loop_
_geom_bond_atom_site_label_1
_geom_bond_atom_site_label_2
_geom_bond_distance
O1 C11 1.432(4)
O1 H1 0.8400
O2 C3 1.372(4)
O2 C46 1.420(5)
O3 C27 1.430(4)
O3 H3 0.8400
O4 C18 1.380(4)
O4 C48 1.415(5)
C1 C2 1.385(4)
C1 C6 1.399(4)
C1 H1A 0.9500
C2 C3 1.382(5)
C2 H2 0.9500
C3 C4 1.390(5)
C4 C5 1.393(4)
C4 H4 0.9500
C5 C6 1.400(4)
C5 C17 1.508(4)
C6 C7 1.520(4)
C7 C15 1.533(4)
C7 C8 1.536(4)
C7 H7 1.0000
C8 C9 1.540(4)
C8 H8A 0.9900
C8 H8B 0.9900
C9 C10 1.516(4)
C9 H9A 0.9900
C9 H9B 0.9900
C10 C45 1.535(4)
C10 C14 1.541(4)
C10 C11 1.553(4)
C11 C44 1.474(4)
C11 C12 1.548(4)
C12 C13 1.551(4)
C12 H12A 0.9900
C12 H12B 0.9900
C13 C14 1.536(4)
C13 H13A 0.9900
C13 H13B 0.9900
C14 C15 1.522(4)
C14 H14 1.0000
C15 C16 1.520(4)
C15 H15 1.0000
C16 C17 1.528(5)
C16 H16A 0.9900
C16 H16B 0.9900
C17 H17A 0.9900
C17 H17B 0.9900
C18 C19 1.384(5)
C18 C34 1.387(5)
C19 C20 1.383(5)
C19 H19 0.9500
C20 C32 1.408(4)
C20 C21 1.518(5)
C21 C22 1.522(5)
C21 H21A 0.9900
C21 H21B 0.9900
C22 C23 1.523(4)
C22 H22A 0.9900
C22 H22B 0.9900
C23 C24 1.517(5)
C23 C31 1.542(4)
C23 H23 1.0000
C24 C28 1.531(4)
C24 C25 1.535(4)
C24 H24 1.0000
C25 C26 1.546(5)
C25 H25A 0.9900
C25 H25B 0.9900
C26 C27 1.545(4)
C26 H26A 0.9900
C26 H26B 0.9900
C27 C35 1.482(4)
C27 C28 1.557(5)
C28 C29 1.522(4)
C28 C47 1.538(4)
C29 C30 1.533(5)
C29 H29A 0.9900
C29 H29B 0.9900
C30 C31 1.536(4)
C30 H30A 0.9900
C30 H30B 0.9900
C31 C32 1.520(5)
C31 H31 1.0000
C32 C33 1.400(5)
C33 C34 1.390(5)
C33 H33 0.9500
C34 H34 0.9500
C35 C36 1.195(5)
C36 C37 1.428(4)
C37 C38A 1.3857(15)
C37 C42 1.3895(15)
C37 C42A 1.3908(15)
C37 C38 1.3914(15)
C38 C39 1.3898(15)
C38 H38 0.9500
C39 C40 1.3888(15)
C39 H39 0.9500
C40 C39A 1.3861(15)
C40 C41 1.3907(15)
C40 C41A 1.3930(15)
C40 C43 1.435(4)
C41 C42 1.3896(15)
C41 H41 0.9500
C42 H42 0.9500
C38A C39A 1.3875(15)
C38A H38A 0.9500
C39A H39A 0.9500
C41A C42A 1.3907(15)
C41A H41A 0.9500
C42A H42A 0.9500
C43 C44 1.194(4)
C45 H45A 0.9800
C45 H45B 0.9800
C45 H45C 0.9800
C46 H46A 0.9800
C46 H46B 0.9800
C46 H46C 0.9800
C47 H47A 0.9800
C47 H47B 0.9800
C47 H47C 0.9800
C48 H48A 0.9800
C48 H48B 0.9800
C48 H48C 0.9800

loop_
_geom_torsion_atom_site_label_1
_geom_torsion_atom_site_label_2
_geom_torsion_atom_site_label_3
_geom_torsion_atom_site_label_4
_geom_torsion
C6 C1 C2 C3 0.1(5)
C46 O2 C3 C2 5.7(5)
C46 O2 C3 C4 -174.2(3)
C1 C2 C3 O2 179.2(3)
C1 C2 C3 C4 -0.8(5)
O2 C3 C4 C5 -179.7(3)
C2 C3 C4 C5 0.3(5)
C3 C4 C5 C6 1.1(5)
C3 C4 C5 C17 -178.8(3)
C2 C1 C6 C5 1.3(5)
C2 C1 C6 C7 179.6(3)
C4 C5 C6 C1 -1.8(4)
C17 C5 C6 C1 178.1(3)
C4 C5 C6 C7 179.9(3)
C17 C5 C6 C7 -0.2(5)
C1 C6 C7 C15 165.9(3)
C5 C6 C7 C15 -15.8(4)
C1 C6 C7 C8 39.3(4)
C5 C6 C7 C8 -142.5(3)
C6 C7 C8 C9 -178.5(3)
C15 C7 C8 C9 54.3(4)
C7 C8 C9 C10 -51.8(4)
C8 C9 C10 C45 -70.5(3)
C8 C9 C10 C14 53.2(3)
C8 C9 C10 C11 166.6(3)
C9 C10 C11 O1 81.0(3)
C45 C10 C11 O1 -42.9(3)
C14 C10 C11 O1 -160.6(2)
C9 C10 C11 C44 -42.4(4)
C45 C10 C11 C44 -166.2(3)
C14 C10 C11 C44 76.1(3)
C9 C10 C11 C12 -161.6(3)
C45 C10 C11 C12 74.5(3)
C14 C10 C11 C12 -43.2(3)
O1 C11 C12 C13 146.9(2)
C44 C11 C12 C13 -94.6(3)
C10 C11 C12 C13 25.3(3)
C11 C12 C13 C14 2.6(3)
C12 C13 C14 C15 -156.0(3)
C12 C13 C14 C10 -29.9(3)
C9 C10 C14 C15 -59.9(3)
C45 C10 C14 C15 62.5(3)
C11 C10 C14 C15 177.1(2)
C9 C10 C14 C13 168.6(2)
C45 C10 C14 C13 -69.0(3)
C11 C10 C14 C13 45.6(3)
C13 C14 C15 C16 -53.4(4)
C10 C14 C15 C16 -175.6(3)
C13 C14 C15 C7 -176.2(3)
C10 C14 C15 C7 61.6(3)
C6 C7 C15 C16 48.2(3)
C8 C7 C15 C16 176.0(3)
C6 C7 C15 C14 174.3(2)
C8 C7 C15 C14 -58.0(3)
C14 C15 C16 C17 172.5(3)
C7 C15 C16 C17 -65.8(3)
C4 C5 C17 C16 163.2(3)
C6 C5 C17 C16 -16.7(4)
C15 C16 C17 C5 49.0(4)
C48 O4 C18 C19 166.4(3)
C48 O4 C18 C34 -13.8(5)
O4 C18 C19 C20 176.1(3)
C34 C18 C19 C20 -3.7(6)
C18 C19 C20 C32 -0.9(5)
C18 C19 C20 C21 177.4(3)
C19 C20 C21 C22 157.6(3)
C32 C20 C21 C22 -24.1(4)
C20 C21 C22 C23 49.0(4)
C21 C22 C23 C24 178.4(3)
C21 C22 C23 C31 -60.6(3)
C22 C23 C24 C28 -177.3(3)
C31 C23 C24 C28 60.2(3)
C22 C23 C24 C25 -53.5(4)
C31 C23 C24 C25 -176.1(3)
C23 C24 C25 C26 -160.3(3)
C28 C24 C25 C26 -32.3(3)
C24 C25 C26 C27 6.1(3)
C25 C26 C27 O3 144.2(3)
C25 C26 C27 C35 -96.1(3)
C25 C26 C27 C28 21.7(3)
C23 C24 C28 C29 -58.2(3)
C25 C24 C28 C29 169.8(3)
C23 C24 C28 C47 63.6(3)
C25 C24 C28 C47 -68.4(3)
C23 C24 C28 C27 177.7(2)
C25 C24 C28 C27 45.8(3)
O3 C27 C28 C29 83.1(3)
C35 C27 C28 C29 -39.7(4)
C26 C27 C28 C29 -159.4(3)
O3 C27 C28 C24 -158.3(2)
C35 C27 C28 C24 78.8(3)
C26 C27 C28 C24 -40.8(3)
O3 C27 C28 C47 -40.8(3)
C35 C27 C28 C47 -163.6(3)
C26 C27 C28 C47 76.7(3)
C24 C28 C29 C30 52.8(3)
C47 C28 C29 C30 -70.6(3)
C27 C28 C29 C30 166.5(3)
C28 C29 C30 C31 -53.0(4)
C29 C30 C31 C32 -173.9(3)
C29 C30 C31 C23 55.4(4)
C24 C23 C31 C32 171.1(3)
C22 C23 C31 C32 46.5(4)
C24 C23 C31 C30 -57.6(3)
C22 C23 C31 C30 177.8(3)
C19 C20 C32 C33 4.4(5)
C21 C20 C32 C33 -173.8(3)
C19 C20 C32 C31 -170.8(3)
C21 C20 C32 C31 10.9(5)
C30 C31 C32 C33 33.3(5)
C23 C31 C32 C33 162.7(3)
C30 C31 C32 C20 -151.7(3)
C23 C31 C32 C20 -22.3(4)
C20 C32 C33 C34 -3.6(5)
C31 C32 C33 C34 171.6(3)
C32 C33 C34 C18 -0.8(6)
O4 C18 C34 C33 -175.3(4)
C19 C18 C34 C33 4.5(6)
C42 C37 C38 C39 -10.5(9)
C36 C37 C38 C39 -177.3(6)
C37 C38 C39 C40 -5.1(10)
C38 C39 C40 C41 19.5(10)
C38 C39 C40 C43 -176.7(5)
C39 C40 C41 C42 -17.7(12)
C43 C40 C41 C42 178.6(7)
C38 C37 C42 C41 12.3(12)
C36 C37 C42 C41 -179.6(8)
C40 C41 C42 C37 1.5(15)
C42A C37 C38A C39A -9.4(10)
C36 C37 C38A C39A 178.2(6)
C41A C40 C39A C38A -13.7(10)
C43 C40 C39A C38A 174.0(6)
C37 C38A C39A C40 14.2(12)
C39A C40 C41A C42A 9.3(10)
C43 C40 C41A C42A -178.3(5)
C38A C37 C42A C41A 4.4(9)
C36 C37 C42A C41A 177.0(5)
C40 C41A C42A C37 -4.7(10)
